data_4077547
loop_
_publ_author_name
'Gibson, Vernon C.'
'Long, Nicholas J.'
'White, Andrew J. P.'
'Williams, Charlotte K.'
'Williams, David J.'

_publ_section_title
;
 Hang-gliding with Ferrocenes:&#x00A0; Unusual Coordination Chemistry of
 1,1&#x2018;-Bis(mesitylthio)ferrocene
;
_journal_issue 21
_journal_name_full Organometallics
_journal_page_first 4425
_journal_paper_doi 10.1021/om0004388
_journal_volume 19
_journal_year 2000
_chemical_formula_sum 'C34 H30 Br2 Fe O6 Re2 S2'
_chemical_formula_weight 1186.77
_chemical_name_systematic
; 
 ? 
;
_space_group_IT_number 62
_symmetry_cell_setting orthorhombic
_symmetry_space_group_name_Hall '-P 2ac 2n'
_symmetry_space_group_name_H-M 'P n m a'
_atom_sites_solution_hydrogens geom
_atom_sites_solution_primary direct
_atom_sites_solution_secondary difmap
_audit_creation_method SHELXL
_cell_angle_alpha 90.00
_cell_angle_beta 90.00
_cell_angle_gamma 90.00
_cell_formula_units_Z 4
_cell_length_a 15.518(2)
_cell_length_b 23.182(4)
_cell_length_c 10.2274(15)
_cell_measurement_reflns_used 23
_cell_measurement_temperature 293(2)
_cell_measurement_theta_max 11.46
_cell_measurement_theta_min 4.82
_cell_volume 3679.2(10)
_computing_cell_refinement 'Siemens XSCANS'
_computing_data_collection 'Siemens XSCANS'
_computing_data_reduction 'Siemens SHELXTL'
_computing_molecular_graphics 'Siemens SHELXTL'
_computing_publication_material 'Siemens SHELXTL'
_computing_structure_refinement 'SHELXL-93 (Sheldrick, 1993)'
_computing_structure_solution 'SHELXS-86 (Sheldrick, 1990)'
_diffrn_ambient_temperature 293(2)
_diffrn_measurement_device 'Siemens P4'
_diffrn_measurement_method '\w scans'
_diffrn_radiation_monochromator graphite
_diffrn_radiation_source 'fine-focus sealed tube'
_diffrn_radiation_type MoK\a
_diffrn_radiation_wavelength 0.71073
_diffrn_reflns_av_R_equivalents 0.0000
_diffrn_reflns_av_sigmaI/netI 0.0777
_diffrn_reflns_limit_h_max 18
_diffrn_reflns_limit_h_min 0
_diffrn_reflns_limit_k_max 27
_diffrn_reflns_limit_k_min 0
_diffrn_reflns_limit_l_max 12
_diffrn_reflns_limit_l_min 0
_diffrn_reflns_number 3322
_diffrn_reflns_theta_max 25.00
_diffrn_reflns_theta_min 1.76
_diffrn_standards_decay_% 11.07
_diffrn_standards_interval_count 97
_diffrn_standards_number 3
_exptl_absorpt_coefficient_mu 9.280
_exptl_absorpt_correction_T_max 0.2592
_exptl_absorpt_correction_T_min 0.1989
_exptl_absorpt_correction_type Ellipsoidal
_exptl_crystal_colour Yellow
_exptl_crystal_density_diffrn 2.143
_exptl_crystal_description 'blocky needles'
_exptl_crystal_F_000 2240
_exptl_crystal_size_max 0.27
_exptl_crystal_size_mid 0.14
_exptl_crystal_size_min 0.09
_refine_diff_density_max 0.646
_refine_diff_density_min -0.651
_refine_diff_density_rms 0.146
_refine_ls_extinction_coef 0.00011(2)
_refine_ls_extinction_expression Fc^*^=kFc[1+0.001xFc^2^\l^3^/sin(2\q)]^-1/4^
_refine_ls_extinction_method SHELXL
_refine_ls_goodness_of_fit_all 1.012
_refine_ls_goodness_of_fit_obs 1.116
_refine_ls_matrix_type full
_refine_ls_number_parameters 218
_refine_ls_number_reflns 2890
_refine_ls_number_restraints 0
_refine_ls_restrained_S_all 1.602
_refine_ls_restrained_S_obs 1.116
_refine_ls_R_factor_all 0.1096
_refine_ls_R_factor_obs 0.0489
_refine_ls_shift/esd_max 0.000
_refine_ls_shift/esd_mean 0.000
_refine_ls_structure_factor_coef Fsqd
_refine_ls_weighting_details 'w=1/[\s^2^(Fo^2^)+(0.0206P)^2^+0.0000P] where P=(Fo^2^+2Fc^2^)/3'
_refine_ls_weighting_scheme calc
_refine_ls_wR_factor_all 0.1375
_refine_ls_wR_factor_obs 0.0717
_reflns_number_observed 1952
_reflns_number_total 3322
_reflns_observed_criterion >2sigma(I)
_cod_data_source_file om0004388.cif
_cod_data_source_block NL9907
_cod_depositor_comments
;
The following automatic conversions were performed:

'_symmetry_cell_setting' value 'Orthorhombic' changed to
'orthorhombic' according to
/home/saulius/struct/CIF-dictionaries/cif_core.dic dictionary named
'cif_core.dic' version 2.4.2 from 2011-04-26.

Automatic conversion script
Id: cif_fix_values 1715 2011-07-08 13:25:40Z adriana 

The following automatic conversions were performed:

'_refine_ls_weighting_scheme' value 'calc
w=1/[\s^2^(Fo^2^)+(0.0206P)^2^+0.0000P] where P=(Fo^2^+2Fc^2^)/3' was
changed to 'calc'. New tag '_refine_ls_weighting_details' was
created. The value of the new tag was set to
'w=1/[\s^2^(Fo^2^)+(0.0206P)^2^+0.0000P] where P=(Fo^2^+2Fc^2^)/3'.

Automatic conversion script
Id: cif_fix_values 3143 2015-03-26 13:38:13Z robertas 
;
_cod_original_cell_volume 3679.2(9)
_cod_original_sg_symbol_H-M Pnma
_cod_original_formula_sum 'C34 H30 O6 S2 Br2 Re2 Fe'
_cod_database_code 4077547

loop_
_symmetry_equiv_pos_as_xyz
'x, y, z'
'-x+1/2, -y, z+1/2'
'-x, y+1/2, -z'
'x+1/2, -y+1/2, -z+1/2'
'-x, -y, -z'
'x-1/2, y, -z-1/2'
'x, -y-1/2, z'
'-x-1/2, y-1/2, z-1/2'

loop_
_atom_site_aniso_label
_atom_site_aniso_U_11
_atom_site_aniso_U_22
_atom_site_aniso_U_33
_atom_site_aniso_U_23
_atom_site_aniso_U_13
_atom_site_aniso_U_12
Fe 0.0431(13) 0.0539(15) 0.0245(10) 0.000 -0.0026(10) 0.000
Re 0.0473(2) 0.0830(4) 0.0300(2) 0.0058(3) -0.0005(2) -0.0138(3)
Br1 0.0415(10) 0.097(2) 0.0363(9) 0.000 -0.0037(8) 0.000
Br2 0.0479(11) 0.0783(14) 0.0297(8) 0.000 -0.0064(7) 0.000
S 0.044(2) 0.063(2) 0.0319(11) 0.0064(15) -0.0022(11) -0.004(2)
C1 0.051(7) 0.082(11) 0.039(6) -0.006(6) -0.004(5) -0.022(7)
C2 0.065(8) 0.061(10) 0.043(6) -0.014(6) -0.014(6) 0.003(7)
C3 0.074(9) 0.047(9) 0.023(5) 0.004(5) 0.003(5) 0.012(6)
C4 0.051(7) 0.050(9) 0.037(5) 0.007(5) -0.005(5) 0.012(6)
C5 0.053(6) 0.043(7) 0.025(4) -0.001(4) -0.001(5) -0.008(6)
C6 0.056(7) 0.052(8) 0.032(5) 0.008(6) 0.005(5) -0.010(6)
C7 0.063(8) 0.060(9) 0.041(6) 0.020(6) 0.006(6) -0.001(8)
C8 0.074(10) 0.072(11) 0.071(9) 0.021(8) 0.007(8) -0.008(9)
C9 0.059(9) 0.085(13) 0.071(9) 0.032(9) 0.012(8) 0.008(9)
C10 0.056(9) 0.102(13) 0.057(8) 0.018(9) 0.001(7) 0.009(9)
C11 0.054(8) 0.083(11) 0.036(6) 0.001(7) -0.002(6) 0.007(8)
C12 0.083(10) 0.054(9) 0.076(9) 0.009(7) -0.005(8) -0.020(8)
C13 0.063(10) 0.121(15) 0.126(14) 0.060(12) 0.014(9) 0.025(11)
C14 0.057(7) 0.114(12) 0.067(8) -0.014(11) -0.014(7) 0.001(9)
C15 0.078(10) 0.097(12) 0.047(7) 0.003(8) -0.004(7) -0.026(10)
O15 0.094(8) 0.201(13) 0.058(6) -0.002(8) 0.042(6) -0.038(9)
C16 0.079(11) 0.103(14) 0.058(8) 0.040(9) 0.008(8) -0.015(10)
O16 0.114(10) 0.117(10) 0.101(8) 0.063(7) -0.002(8) -0.001(8)
C17 0.090(12) 0.111(15) 0.045(8) 0.000(9) 0.026(8) -0.033(11)
O17 0.101(9) 0.156(12) 0.072(7) -0.017(8) 0.009(7) -0.065(9)

loop_
_atom_site_label
_atom_site_type_symbol
_atom_site_fract_x
_atom_site_fract_y
_atom_site_fract_z
_atom_site_U_iso_or_equiv
_atom_site_thermal_displace_type
_atom_site_occupancy
_atom_site_calc_flag
_atom_site_refinement_flags
Fe Fe 0.45388(15) 0.2500 0.4527(2) 0.0405(5) Uani 1 d S
Re Re 0.55480(3) 0.33550(2) 0.01589(4) 0.0534(2) Uani 1 d .
Br1 Br 0.63035(11) 0.2500 0.1449(2) 0.0582(5) Uani 1 d S
Br2 Br 0.47310(11) 0.2500 -0.10560(15) 0.0520(5) Uani 1 d S
S S 0.4278(2) 0.32940(15) 0.1720(2) 0.0464(7) Uani 1 d .
C1 C 0.5259(8) 0.3237(6) 0.4119(10) 0.058(4) Uani 1 d .
H1A H 0.5806(8) 0.3254(6) 0.3749(10) 0.069 Uiso 1 calc R
C2 C 0.5057(8) 0.3203(5) 0.5461(11) 0.057(4) Uani 1 d .
H2A H 0.5457(8) 0.3191(5) 0.6137(11) 0.068 Uiso 1 calc R
C3 C 0.4130(8) 0.3189(5) 0.5624(9) 0.048(3) Uani 1 d .
H3A H 0.3827(8) 0.3169(5) 0.6407(9) 0.057 Uiso 1 calc R
C4 C 0.3777(8) 0.3212(5) 0.4335(10) 0.046(3) Uani 1 d .
H4A H 0.3194(8) 0.3207(5) 0.4127(10) 0.055 Uiso 1 calc R
C5 C 0.4453(7) 0.3242(4) 0.3443(8) 0.040(3) Uani 1 d .
C6 C 0.3643(7) 0.3940(5) 0.1588(10) 0.047(3) Uani 1 d .
C7 C 0.3849(8) 0.4458(6) 0.2180(11) 0.055(3) Uani 1 d .
C8 C 0.3278(10) 0.4921(7) 0.1974(13) 0.072(4) Uani 1 d .
H8A H 0.3407(10) 0.5270(7) 0.2380(13) 0.087 Uiso 1 calc R
C9 C 0.2559(10) 0.4901(7) 0.1237(14) 0.072(4) Uani 1 d .
C10 C 0.2385(9) 0.4370(7) 0.0620(13) 0.072(4) Uani 1 d .
H10A H 0.1902(9) 0.4344(7) 0.0086(13) 0.086 Uiso 1 calc R
C11 C 0.2897(8) 0.3884(7) 0.0771(11) 0.058(4) Uani 1 d .
C12 C 0.4616(9) 0.4563(6) 0.3039(12) 0.071(4) Uani 1 d .
H12A H 0.4544(9) 0.4358(6) 0.3848(12) 0.106 Uiso 1 d R
H12B H 0.4668(9) 0.4968(6) 0.3214(12) 0.106 Uiso 1 d R
H12C H 0.5127(9) 0.4428(6) 0.2606(12) 0.106 Uiso 1 d R
C13 C 0.1960(9) 0.5402(7) 0.1071(17) 0.104(6) Uani 1 d .
H13A H 0.1738(9) 0.5514(7) 0.1909(17) 0.155 Uiso 1 d R
H13B H 0.1492(9) 0.5294(7) 0.0509(17) 0.155 Uiso 1 d R
H13C H 0.2267(9) 0.5720(7) 0.0689(17) 0.155 Uiso 1 d R
C14 C 0.2665(7) 0.3336(6) 0.0085(12) 0.080(4) Uani 1 d .
H14A H 0.2657(7) 0.3024(6) 0.0703(12) 0.120 Uiso 1 d R
H14B H 0.3083(7) 0.3257(6) -0.0583(12) 0.120 Uiso 1 d R
H14C H 0.2105(7) 0.3375(6) -0.0306(12) 0.120 Uiso 1 d R
C15 C 0.6423(9) 0.3307(7) -0.1163(12) 0.074(4) Uani 1 d .
O15 O 0.6936(7) 0.3281(6) -0.1969(9) 0.118(5) Uani 1 d .
C16 C 0.4965(10) 0.3941(7) -0.0812(13) 0.080(5) Uani 1 d .
O16 O 0.4627(8) 0.4278(5) -0.1429(11) 0.111(4) Uani 1 d .
C17 C 0.6169(10) 0.3930(8) 0.0989(13) 0.082(5) Uani 1 d .
O17 O 0.6613(8) 0.4303(6) 0.1464(10) 0.110(4) Uani 1 d .

loop_
_atom_type_symbol
_atom_type_description
_atom_type_scat_dispersion_real
_atom_type_scat_dispersion_imag
_atom_type_scat_source
C C 0.0033 0.0016 'International Tables Vol C Tables 4.2.6.8 and 6.1.1.4'
H H 0.0000 0.0000 'International Tables Vol C Tables 4.2.6.8 and 6.1.1.4'
O O 0.0106 0.0060 'International Tables Vol C Tables 4.2.6.8 and 6.1.1.4'
S S 0.1246 0.1234 'International Tables Vol C Tables 4.2.6.8 and 6.1.1.4'
Fe Fe 0.3463 0.8444 'International Tables Vol C Tables 4.2.6.8 and 6.1.1.4'
Br Br -0.2901 2.4595 'International Tables Vol C Tables 4.2.6.8 and 6.1.1.4'
Re Re -1.0185 7.2310 'International Tables Vol C Tables 4.2.6.8 and 6.1.1.4'

loop_
_geom_angle_atom_site_label_1
_geom_angle_atom_site_label_2
_geom_angle_atom_site_label_3
_geom_angle
_geom_angle_site_symmetry_1
_geom_angle_site_symmetry_3
C4 Fe C4 108.0(7) 7_565 .
C4 Fe C3 120.2(5) 7_565 .
C4 Fe C3 40.9(4) . .
C4 Fe C3 40.9(4) 7_565 7_565
C4 Fe C3 120.2(5) . 7_565
C3 Fe C3 102.2(6) . 7_565
C4 Fe C5 39.8(4) 7_565 7_565
C4 Fe C5 126.1(4) . 7_565
C3 Fe C5 158.2(5) . 7_565
C3 Fe C5 67.8(4) 7_565 7_565
C4 Fe C5 126.1(4) 7_565 .
C4 Fe C5 39.8(4) . .
C3 Fe C5 67.8(4) . .
C3 Fe C5 158.2(5) 7_565 .
C5 Fe C5 114.0(5) 7_565 .
C4 Fe C2 156.1(4) 7_565 .
C4 Fe C2 68.3(5) . .
C3 Fe C2 41.3(4) . .
C3 Fe C2 119.0(4) 7_565 .
C5 Fe C2 160.5(5) 7_565 .
C5 Fe C2 67.1(4) . .
C4 Fe C2 68.3(5) 7_565 7_565
C4 Fe C2 156.1(4) . 7_565
C3 Fe C2 119.0(4) . 7_565
C3 Fe C2 41.3(4) 7_565 7_565
C5 Fe C2 67.1(4) 7_565 7_565
C5 Fe C2 160.5(5) . 7_565
C2 Fe C2 105.1(7) . 7_565
C4 Fe C1 68.1(5) 7_565 7_565
C4 Fe C1 162.7(4) . 7_565
C3 Fe C1 156.0(4) . 7_565
C3 Fe C1 68.7(5) 7_565 7_565
C5 Fe C1 40.4(4) 7_565 7_565
C5 Fe C1 127.9(4) . 7_565
C2 Fe C1 122.3(5) . 7_565
C2 Fe C1 39.8(4) 7_565 7_565
C4 Fe C1 162.7(4) 7_565 .
C4 Fe C1 68.1(5) . .
C3 Fe C1 68.7(5) . .
C3 Fe C1 156.0(4) 7_565 .
C5 Fe C1 127.9(4) 7_565 .
C5 Fe C1 40.4(4) . .
C2 Fe C1 39.8(4) . .
C2 Fe C1 122.3(5) 7_565 .
C1 Fe C1 110.2(7) 7_565 .
C17 Re C16 88.5(7) . .
C17 Re C15 89.8(6) . .
C16 Re C15 90.5(6) . .
C17 Re S 98.9(4) . .
C16 Re S 90.0(4) . .
C15 Re S 171.3(4) . .
C17 Re Br1 94.6(5) . .
C16 Re Br1 177.0(5) . .
C15 Re Br1 89.7(5) . .
S Re Br1 89.35(8) . .
C17 Re Br2 177.1(5) . .
C16 Re Br2 93.5(5) . .
C15 Re Br2 88.0(4) . .
S Re Br2 83.25(8) . .
Br1 Re Br2 83.47(4) . .
Re Br1 Re 96.62(6) 7_565 .
Re Br2 Re 96.31(6) . 7_565
C5 S C6 102.3(5) . .
C5 S Re 120.3(4) . .
C6 S Re 109.4(3) . .
C2 C1 C5 106.1(10) . .
C2 C1 Fe 68.9(8) . .
C5 C1 Fe 68.6(6) . .
C1 C2 C3 109.5(10) . .
C1 C2 Fe 71.3(7) . .
C3 C2 Fe 69.3(7) . .
C4 C3 C2 105.9(10) . .
C4 C3 Fe 69.1(6) . .
C2 C3 Fe 69.4(7) . .
C5 C4 C3 108.5(10) . .
C5 C4 Fe 70.6(6) . .
C3 C4 Fe 70.0(6) . .
C4 C5 C1 110.0(8) . .
C4 C5 S 122.3(8) . .
C1 C5 S 127.7(8) . .
C4 C5 Fe 69.6(6) . .
C1 C5 Fe 71.0(7) . .
S C5 Fe 126.8(5) . .
C7 C6 C11 121.3(12) . .
C7 C6 S 124.4(9) . .
C11 C6 S 114.3(10) . .
C6 C7 C8 116.9(12) . .
C6 C7 C12 125.4(12) . .
C8 C7 C12 117.7(13) . .
C9 C8 C7 125.3(15) . .
C8 C9 C10 116.1(15) . .
C8 C9 C13 123.4(16) . .
C10 C9 C13 120.5(14) . .
C11 C10 C9 123.3(13) . .
C10 C11 C6 117.1(13) . .
C10 C11 C14 120.0(12) . .
C6 C11 C14 123.0(12) . .
O15 C15 Re 178.8(12) . .
O16 C16 Re 177.6(15) . .
O17 C17 Re 175.6(12) . .

loop_
_geom_bond_atom_site_label_1
_geom_bond_atom_site_label_2
_geom_bond_distance
_geom_bond_site_symmetry_2
Fe C4 2.039(11) 7_565
Fe C4 2.039(11) .
Fe C3 2.051(11) .
Fe C3 2.051(11) 7_565
Fe C5 2.052(10) 7_565
Fe C5 2.052(10) .
Fe C2 2.053(12) .
Fe C2 2.053(12) 7_565
Fe C1 2.084(13) 7_565
Fe C1 2.084(13) .
Re C17 1.85(2) .
Re C16 1.91(2) .
Re C15 1.920(14) .
Re S 2.541(3) .
Re Br1 2.6542(12) .
Re Br2 2.6607(12) .
Br1 Re 2.6542(12) 7_565
Br2 Re 2.6607(12) 7_565
S C5 1.787(8) .
S C6 1.797(12) .
C1 C2 1.410(15) .
C1 C5 1.428(14) .
C2 C3 1.45(2) .
C3 C4 1.428(13) .
C4 C5 1.393(14) .
C6 C7 1.38(2) .
C6 C11 1.43(2) .
C7 C8 1.41(2) .
C7 C12 1.50(2) .
C8 C9 1.35(2) .
C9 C10 1.41(2) .
C9 C13 1.50(2) .
C10 C11 1.39(2) .
C11 C14 1.50(2) .
C15 O15 1.147(14) .
C16 O16 1.13(2) .
C17 O17 1.21(2) .
